data_2232995
loop_
_publ_author_name
'Liu, Bingtao'
'Zhao, Lei'
'Li, Ting'
'Meng, Xiangru'

_publ_section_title
;
 <i>catena</i>-Poly[[(diiodidocadmium)-\m-{1-[(1<i>H</i>-benzimidazol-2-yl)methyl]-1<i>H</i>-imidazole-\k^2^<i>N</i>:<i>N</i>'}]
 <i>N</i>,<i>N</i>-dimethylformamide monosolvate]
;
_journal_coeditor_code WM2569
_journal_issue 12
_journal_name_full 'Acta Crystallographica Section E'
_journal_page_first m1901
_journal_paper_doi 10.1107/S1600536811050823
_journal_volume 67
_journal_year 2011
_chemical_formula_iupac '[Cd I2 (C11 H10 N4)], C3 H7 N O'
_chemical_formula_moiety 'C11 H10 Cd I2 N4, C3 H7 N O'
_chemical_formula_sum 'C14 H17 Cd I2 N5 O'
_chemical_formula_weight 637.53
_chemical_name_systematic
;
<i>catena</i>-Poly[[(diiodidocadmium)-\m-{1-[(1<i>H</i>-benzimidazol-
2-yl)methyl]-1<i>H</i>-imidazole-\k^2^<i>N</i>:<i>N</i>'}]
<i>N</i>,<i>N</i>-dimethylformamide monosolvate]
;
_space_group_IT_number 14
_symmetry_cell_setting monoclinic
_symmetry_space_group_name_Hall '-P 2ybc'
_symmetry_space_group_name_H-M 'P 1 21/c 1'
_atom_sites_solution_hydrogens geom
_atom_sites_solution_primary direct
_atom_sites_solution_secondary difmap
_audit_creation_method SHELXL-97
_cell_angle_alpha 90.00
_cell_angle_beta 96.34(3)
_cell_angle_gamma 90.00
_cell_formula_units_Z 4
_cell_length_a 7.2216(14)
_cell_length_b 17.181(3)
_cell_length_c 16.374(3)
_cell_measurement_reflns_used 5502
_cell_measurement_temperature 293(2)
_cell_measurement_theta_max 27.8326
_cell_measurement_theta_min 2.5030
_cell_volume 2019.2(7)
_computing_cell_refinement 'CrystalClear (Rigaku/MSC, 2006)'
_computing_data_collection 'CrystalClear (Rigaku/MSC, 2006)'
_computing_data_reduction 'CrystalClear (Rigaku/MSC, 2006)'
_computing_molecular_graphics 'XP in SHELXTL (Sheldrick, 2008)'
_computing_publication_material 'SHELXTL (Sheldrick, 2008)'
_computing_structure_refinement 'SHELXL97 (Sheldrick, 2008)'
_computing_structure_solution 'SHELXS97 (Sheldrick, 2008)'
_diffrn_ambient_temperature 293(2)
_diffrn_detector_area_resol_mean 28.5714
_diffrn_measured_fraction_theta_full 0.997
_diffrn_measured_fraction_theta_max 0.997
_diffrn_measurement_device_type 'Rigaku Saturn'
_diffrn_measurement_method \w
_diffrn_radiation_monochromator graphite
_diffrn_radiation_source 'fine-focus sealed tube'
_diffrn_radiation_type MoK\a
_diffrn_radiation_wavelength 0.71073
_diffrn_reflns_av_R_equivalents 0.0279
_diffrn_reflns_av_sigmaI/netI 0.0227
_diffrn_reflns_limit_h_max 8
_diffrn_reflns_limit_h_min -8
_diffrn_reflns_limit_k_max 21
_diffrn_reflns_limit_k_min -21
_diffrn_reflns_limit_l_max 20
_diffrn_reflns_limit_l_min -20
_diffrn_reflns_number 16931
_diffrn_reflns_theta_full 26.00
_diffrn_reflns_theta_max 26.00
_diffrn_reflns_theta_min 2.50
_diffrn_standards_number 0
_exptl_absorpt_coefficient_mu 4.149
_exptl_absorpt_correction_T_max 0.6818
_exptl_absorpt_correction_T_min 0.5750
_exptl_absorpt_correction_type multi-scan
_exptl_absorpt_process_details '(CrystalClear; Rigaku/MSC, 2006)'
_exptl_crystal_colour colourless
_exptl_crystal_density_diffrn 2.097
_exptl_crystal_density_method 'not measured'
_exptl_crystal_description prism
_exptl_crystal_F_000 1192
_exptl_crystal_size_max 0.15
_exptl_crystal_size_mid 0.12
_exptl_crystal_size_min 0.10
_refine_diff_density_max 0.415
_refine_diff_density_min -0.767
_refine_ls_extinction_method none
_refine_ls_goodness_of_fit_ref 1.151
_refine_ls_hydrogen_treatment constr
_refine_ls_matrix_type full
_refine_ls_number_parameters 218
_refine_ls_number_reflns 3950
_refine_ls_number_restraints 0
_refine_ls_restrained_S_all 1.151
_refine_ls_R_factor_all 0.0401
_refine_ls_R_factor_gt 0.0345
_refine_ls_shift/su_max 0.004
_refine_ls_shift/su_mean 0.000
_refine_ls_structure_factor_coef Fsqd
_refine_ls_weighting_details 'calc w=1/[\s^2^(Fo^2^)+(0.0274P)^2^+1.5990P] where P=(Fo^2^+2Fc^2^)/3'
_refine_ls_weighting_scheme calc
_refine_ls_wR_factor_gt 0.0686
_refine_ls_wR_factor_ref 0.0713
_reflns_number_gt 3597
_reflns_number_total 3950
_reflns_threshold_expression I>2sigma(I)
_cod_data_source_file wm2569.cif
_cod_data_source_block I
_cod_original_cell_volume 2019.1(7)
_cod_original_sg_symbol_H-M 'P 21/c'
_cod_database_code 2232995
_cod_database_fobs_code 2232995

loop_
_symmetry_equiv_pos_as_xyz
'x, y, z'
'-x, y+1/2, -z+1/2'
'-x, -y, -z'
'x, -y-1/2, z-1/2'

loop_
_atom_site_type_symbol
_atom_site_label
_atom_site_fract_x
_atom_site_fract_y
_atom_site_fract_z
_atom_site_U_iso_or_equiv
_atom_site_adp_type
_atom_site_calc_flag
_atom_site_refinement_flags
_atom_site_occupancy
_atom_site_symmetry_multiplicity
_atom_site_disorder_assembly
_atom_site_disorder_group
Cd Cd1 -0.01312(4) 0.731203(18) 0.878202(17) 0.04345(10) Uani d . 1 1 . .
I I1 0.1380(7) 0.5878(3) 0.9078(3) 0.0636(8) Uani d P 0.67(5) 1 A 1
I I1' 0.108(4) 0.5857(7) 0.9160(12) 0.081(2) Uani d P 0.33(5) 1 A 2
I I2 -0.37470(4) 0.76342(2) 0.90167(2) 0.06053(11) Uani d . 1 1 A .
N N1 0.0248(5) 0.7542(2) 0.7464(2) 0.0472(9) Uani d . 1 1 A .
N N2 0.1550(5) 0.75706(19) 0.63150(19) 0.0420(8) Uani d . 1 1 A .
N N3 0.3002(4) 0.6008(2) 0.54610(19) 0.0425(8) Uani d . 1 1 . .
H H3B 0.3661 0.5896 0.5916 0.051 Uiso calc R 1 1 . .
N N4 0.1442(4) 0.67192(18) 0.44848(17) 0.0364(7) Uani d . 1 1 . .
N N5 0.5574(5) 0.5004(2) 0.7876(3) 0.0617(10) Uani d . 1 1 . .
C C1 0.1732(6) 0.7355(2) 0.7110(2) 0.0442(10) Uani d . 1 1 . .
H H1A 0.2774 0.7105 0.7375 0.053 Uiso calc R 1 1 A .
C C2 -0.0939(7) 0.7889(3) 0.6863(3) 0.0598(13) Uani d . 1 1 . .
H H2A -0.2118 0.8078 0.6933 0.072 Uiso calc R 1 1 A .
C C3 -0.0154(7) 0.7916(3) 0.6155(3) 0.0610(13) Uani d . 1 1 A .
H H3A -0.0668 0.8127 0.5658 0.073 Uiso calc R 1 1 . .
C C4 0.2911(6) 0.7427(2) 0.5727(2) 0.0451(10) Uani d . 1 1 . .
H H4A 0.4138 0.7361 0.6026 0.054 Uiso calc R 1 1 A .
H H4B 0.2956 0.7877 0.5371 0.054 Uiso calc R 1 1 . .
C C5 0.2437(5) 0.6721(2) 0.5212(2) 0.0367(8) Uani d . 1 1 A .
C C6 0.1353(5) 0.5940(2) 0.4243(2) 0.0391(9) Uani d . 1 1 . .
C C7 0.0492(6) 0.5583(3) 0.3534(3) 0.0514(11) Uani d . 1 1 . .
H H7A -0.0167 0.5873 0.3119 0.062 Uiso calc R 1 1 . .
C C8 0.0650(6) 0.4791(3) 0.3471(3) 0.0574(12) Uani d . 1 1 . .
H H8A 0.0091 0.4541 0.3004 0.069 Uiso calc R 1 1 . .
C C9 0.1627(6) 0.4351(3) 0.4090(3) 0.0568(12) Uani d . 1 1 . .
H H9A 0.1699 0.3815 0.4024 0.068 Uiso calc R 1 1 . .
C C10 0.2487(6) 0.4682(3) 0.4794(3) 0.0512(11) Uani d . 1 1 . .
H H10A 0.3135 0.4385 0.5207 0.061 Uiso calc R 1 1 . .
C C11 0.2335(5) 0.5487(2) 0.4856(2) 0.0412(9) Uani d . 1 1 . .
C C12 0.5480(8) 0.5743(3) 0.7687(3) 0.0761(16) Uani d . 1 1 . .
H H12A 0.5960 0.6092 0.8090 0.091 Uiso calc R 1 1 . .
C C13 0.4896(11) 0.4450(5) 0.7255(5) 0.124(3) Uani d . 1 1 . .
H H13A 0.4481 0.4720 0.6755 0.187 Uiso calc R 1 1 . .
H H13B 0.3875 0.4164 0.7437 0.187 Uiso calc R 1 1 . .
H H13C 0.5879 0.4096 0.7160 0.187 Uiso calc R 1 1 . .
C C14 0.6277(11) 0.4732(5) 0.8671(4) 0.125(3) Uani d . 1 1 . .
H H14A 0.6672 0.5168 0.9015 0.188 Uiso calc R 1 1 . .
H H14B 0.7317 0.4393 0.8627 0.188 Uiso calc R 1 1 . .
H H14C 0.5316 0.4453 0.8908 0.188 Uiso calc R 1 1 . .
O O1 0.4814(5) 0.6021(2) 0.7023(2) 0.0803(11) Uani d . 1 1 . .

loop_
_atom_site_aniso_label
_atom_site_aniso_U_11
_atom_site_aniso_U_22
_atom_site_aniso_U_33
_atom_site_aniso_U_12
_atom_site_aniso_U_13
_atom_site_aniso_U_23
Cd1 0.05384(19) 0.04766(19) 0.03022(16) -0.00195(14) 0.01071(13) -0.00394(12)
I1 0.0812(19) 0.0510(9) 0.0590(10) 0.0095(5) 0.0096(6) -0.0014(9)
I1' 0.126(5) 0.0482(13) 0.067(2) 0.011(3) 0.006(3) 0.0078(14)
I2 0.05041(19) 0.0619(2) 0.0716(2) -0.00441(14) 0.01688(15) -0.01633(16)
N1 0.059(2) 0.054(2) 0.0300(17) 0.0094(17) 0.0098(16) -0.0026(15)
N2 0.052(2) 0.049(2) 0.0251(16) 0.0037(16) 0.0056(14) -0.0033(14)
N3 0.0425(18) 0.054(2) 0.0317(17) 0.0087(16) 0.0062(14) 0.0063(15)
N4 0.0402(17) 0.0411(19) 0.0287(16) 0.0022(14) 0.0070(13) -0.0006(14)
N5 0.060(2) 0.056(3) 0.067(3) 0.000(2) -0.004(2) -0.009(2)
C1 0.049(2) 0.052(2) 0.032(2) 0.011(2) 0.0064(17) 0.0023(18)
C2 0.056(3) 0.085(4) 0.039(2) 0.023(3) 0.004(2) -0.009(2)
C3 0.070(3) 0.083(4) 0.029(2) 0.031(3) 0.002(2) 0.001(2)
C4 0.049(2) 0.054(3) 0.033(2) -0.0058(19) 0.0099(18) -0.0033(18)
C5 0.0346(19) 0.046(2) 0.0309(19) 0.0018(17) 0.0112(15) -0.0017(17)
C6 0.036(2) 0.049(2) 0.033(2) 0.0018(17) 0.0114(16) -0.0012(17)
C7 0.054(3) 0.061(3) 0.039(2) -0.002(2) 0.0052(19) -0.005(2)
C8 0.064(3) 0.056(3) 0.053(3) -0.011(2) 0.013(2) -0.019(2)
C9 0.059(3) 0.043(3) 0.073(3) -0.001(2) 0.026(3) -0.006(2)
C10 0.054(3) 0.048(3) 0.054(3) 0.008(2) 0.015(2) 0.004(2)
C11 0.041(2) 0.047(2) 0.038(2) 0.0049(18) 0.0134(17) 0.0013(18)
C12 0.091(4) 0.070(4) 0.062(3) 0.016(3) -0.015(3) -0.014(3)
C13 0.139(7) 0.114(6) 0.119(6) -0.035(5) 0.007(5) -0.035(5)
C14 0.149(7) 0.121(7) 0.095(5) 0.001(5) -0.034(5) 0.037(5)
O1 0.092(3) 0.100(3) 0.048(2) 0.036(2) -0.0028(18) 0.0057(19)

loop_
_atom_type_symbol
_atom_type_description
_atom_type_scat_dispersion_real
_atom_type_scat_dispersion_imag
_atom_type_scat_source
C C 0.0033 0.0016 'International Tables Vol C Tables 4.2.6.8 and 6.1.1.4'
H H 0.0000 0.0000 'International Tables Vol C Tables 4.2.6.8 and 6.1.1.4'
N N 0.0061 0.0033 'International Tables Vol C Tables 4.2.6.8 and 6.1.1.4'
O O 0.0106 0.0060 'International Tables Vol C Tables 4.2.6.8 and 6.1.1.4'
Cd Cd -0.8075 1.2024 'International Tables Vol C Tables 4.2.6.8 and 6.1.1.4'
I I -0.4742 1.8119 'International Tables Vol C Tables 4.2.6.8 and 6.1.1.4'

loop_
_geom_angle_atom_site_label_1
_geom_angle_atom_site_label_2
_geom_angle_atom_site_label_3
_geom_angle_site_symmetry_1
_geom_angle_site_symmetry_3
_geom_angle
N1 Cd1 N4 . 4_576 104.65(12)
N1 Cd1 I1' . . 108.3(6)
N4 Cd1 I1' 4_576 . 115.7(3)
N1 Cd1 I1 . . 104.02(15)
N4 Cd1 I1 4_576 . 114.07(14)
I1' Cd1 I1 . . 5.7(7)
N1 Cd1 I2 . . 108.64(10)
N4 Cd1 I2 4_576 . 102.34(8)
I1' Cd1 I2 . . 116.4(7)
I1 Cd1 I2 . . 121.94(12)
C1 N1 C2 . . 105.5(3)
C1 N1 Cd1 . . 125.0(3)
C2 N1 Cd1 . . 129.5(3)
C1 N2 C3 . . 107.2(3)
C1 N2 C4 . . 125.9(4)
C3 N2 C4 . . 126.9(3)
C5 N3 C11 . . 107.7(3)
C5 N3 H3B . . 126.2
C11 N3 H3B . . 126.2
C5 N4 C6 . . 105.2(3)
C5 N4 Cd1 . 4_575 130.6(3)
C6 N4 Cd1 . 4_575 123.9(2)
C12 N5 C14 . . 122.6(5)
C12 N5 C13 . . 118.1(5)
C14 N5 C13 . . 119.2(6)
N1 C1 N2 . . 111.2(4)
N1 C1 H1A . . 124.4
N2 C1 H1A . . 124.4
C3 C2 N1 . . 110.1(4)
C3 C2 H2A . . 124.9
N1 C2 H2A . . 124.9
C2 C3 N2 . . 106.0(4)
C2 C3 H3A . . 127.0
N2 C3 H3A . . 127.0
N2 C4 C5 . . 112.1(3)
N2 C4 H4A . . 109.2
C5 C4 H4A . . 109.2
N2 C4 H4B . . 109.2
C5 C4 H4B . . 109.2
H4A C4 H4B . . 107.9
N4 C5 N3 . . 112.9(3)
N4 C5 C4 . . 125.3(4)
N3 C5 C4 . . 121.8(3)
N4 C6 C7 . . 131.3(4)
N4 C6 C11 . . 109.0(3)
C7 C6 C11 . . 119.7(4)
C8 C7 C6 . . 117.7(4)
C8 C7 H7A . . 121.1
C6 C7 H7A . . 121.1
C7 C8 C9 . . 121.6(4)
C7 C8 H8A . . 119.2
C9 C8 H8A . . 119.2
C10 C9 C8 . . 122.3(4)
C10 C9 H9A . . 118.9
C8 C9 H9A . . 118.9
C9 C10 C11 . . 116.1(4)
C9 C10 H10A . . 121.9
C11 C10 H10A . . 121.9
N3 C11 C10 . . 132.2(4)
N3 C11 C6 . . 105.2(3)
C10 C11 C6 . . 122.6(4)
O1 C12 N5 . . 126.1(5)
O1 C12 H12A . . 116.9
N5 C12 H12A . . 116.9
N5 C13 H13A . . 109.5
N5 C13 H13B . . 109.5
H13A C13 H13B . . 109.5
N5 C13 H13C . . 109.5
H13A C13 H13C . . 109.5
H13B C13 H13C . . 109.5
N5 C14 H14A . . 109.5
N5 C14 H14B . . 109.5
H14A C14 H14B . . 109.5
N5 C14 H14C . . 109.5
H14A C14 H14C . . 109.5
H14B C14 H14C . . 109.5

loop_
_geom_bond_atom_site_label_1
_geom_bond_atom_site_label_2
_geom_bond_site_symmetry_2
_geom_bond_distance
Cd1 N1 . 2.241(3)
Cd1 N4 4_576 2.258(3)
Cd1 I1' . 2.698(12)
Cd1 I1 . 2.716(6)
Cd1 I2 . 2.7375(7)
N1 C1 . 1.313(5)
N1 C2 . 1.369(6)
N2 C1 . 1.346(5)
N2 C3 . 1.365(5)
N2 C4 . 1.471(5)
N3 C5 . 1.339(5)
N3 C11 . 1.383(5)
N3 H3B . 0.8600
N4 C5 . 1.321(5)
N4 C6 . 1.395(5)
N4 Cd1 4_575 2.258(3)
N5 C12 . 1.307(7)
N5 C14 . 1.424(7)
N5 C13 . 1.438(7)
C1 H1A . 0.9300
C2 C3 . 1.346(6)
C2 H2A . 0.9300
C3 H3A . 0.9300
C4 C5 . 1.496(5)
C4 H4A . 0.9700
C4 H4B . 0.9700
C6 C7 . 1.396(6)
C6 C11 . 1.400(5)
C7 C8 . 1.372(6)
C7 H7A . 0.9300
C8 C9 . 1.392(7)
C8 H8A . 0.9300
C9 C10 . 1.371(6)
C9 H9A . 0.9300
C10 C11 . 1.392(6)
C10 H10A . 0.9300
C12 O1 . 1.235(6)
C12 H12A . 0.9300
C13 H13A . 0.9600
C13 H13B . 0.9600
C13 H13C . 0.9600
C14 H14A . 0.9600
C14 H14B . 0.9600
C14 H14C . 0.9600

loop_
_geom_hbond_atom_site_label_D
_geom_hbond_atom_site_label_H
_geom_hbond_atom_site_label_A
_geom_hbond_distance_DH
_geom_hbond_distance_HA
_geom_hbond_distance_DA
_geom_hbond_angle_DHA
N3 H3B O1 0.86 1.92 2.741(5) 158.7

loop_
_geom_torsion_atom_site_label_1
_geom_torsion_atom_site_label_2
_geom_torsion_atom_site_label_3
_geom_torsion_atom_site_label_4
_geom_torsion_site_symmetry_1
_geom_torsion
N4 Cd1 N1 C1 4_576 80.6(4)
I1' Cd1 N1 C1 . -43.3(7)
I1 Cd1 N1 C1 . -39.4(4)
I2 Cd1 N1 C1 . -170.6(3)
N4 Cd1 N1 C2 4_576 -99.6(4)
I1' Cd1 N1 C2 . 136.4(7)
I1 Cd1 N1 C2 . 140.4(4)
I2 Cd1 N1 C2 . 9.1(4)
C2 N1 C1 N2 . 0.4(5)
Cd1 N1 C1 N2 . -179.8(3)
C3 N2 C1 N1 . 0.0(5)
C4 N2 C1 N1 . -177.6(4)
C1 N1 C2 C3 . -0.7(6)
Cd1 N1 C2 C3 . 179.5(3)
N1 C2 C3 N2 . 0.7(6)
C1 N2 C3 C2 . -0.4(6)
C4 N2 C3 C2 . 177.2(4)
C1 N2 C4 C5 . 97.1(5)
C3 N2 C4 C5 . -80.1(6)
C6 N4 C5 N3 . 0.1(4)
Cd1 N4 C5 N3 4_575 173.4(2)
C6 N4 C5 C4 . -179.7(3)
Cd1 N4 C5 C4 4_575 -6.4(5)
C11 N3 C5 N4 . -0.1(4)
C11 N3 C5 C4 . 179.7(3)
N2 C4 C5 N4 . 92.8(4)
N2 C4 C5 N3 . -87.0(4)
C5 N4 C6 C7 . 179.9(4)
Cd1 N4 C6 C7 4_575 6.0(6)
C5 N4 C6 C11 . 0.0(4)
Cd1 N4 C6 C11 4_575 -173.9(2)
N4 C6 C7 C8 . -179.9(4)
C11 C6 C7 C8 . 0.0(6)
C6 C7 C8 C9 . 0.2(6)
C7 C8 C9 C10 . -0.1(7)
C8 C9 C10 C11 . -0.2(6)
C5 N3 C11 C10 . -179.4(4)
C5 N3 C11 C6 . 0.0(4)
C9 C10 C11 N3 . 179.9(4)
C9 C10 C11 C6 . 0.5(6)
N4 C6 C11 N3 . 0.0(4)
C7 C6 C11 N3 . -180.0(3)
N4 C6 C11 C10 . 179.5(3)
C7 C6 C11 C10 . -0.4(6)
C14 N5 C12 O1 . -176.6(6)
C13 N5 C12 O1 . 1.9(9)
